data_4060886
loop_
_publ_author_name
'Landis, Clark R.'
'Nelson, Ryan C.'
'Jin, Wiechang'
'Bowman, Amanda C.'

_publ_section_title
;
 Synthesis, Characterization, and Transition-Metal Complexes of
 3,4-Diazaphospholanes
;
_journal_coden_ASTM ORGND7
_journal_issue 6
_journal_name_full Organometallics
_journal_page_first 1377
_journal_page_last 1391
_journal_paper_doi 10.1021/om050922g
_journal_volume 25
_journal_year 2006
_chemical_formula_sum 'C27 H28 Cl N2 O4 P Pd'
_chemical_formula_weight 617.33
_space_group_IT_number 2
_symmetry_cell_setting triclinic
_symmetry_space_group_name_Hall '-P 1'
_symmetry_space_group_name_H-M 'P -1'
_cell_angle_alpha 86.1540(10)
_cell_angle_beta 83.4480(10)
_cell_angle_gamma 81.0950(10)
_cell_formula_units_Z 2
_cell_length_a 9.5131(3)
_cell_length_b 10.7018(4)
_cell_length_c 13.6300(5)
_cell_measurement_temperature 173(2)
_cell_volume 1360.23(8)
_diffrn_ambient_temperature 173(2)
_exptl_crystal_density_diffrn 1.507
_cod_duplicate_entry 4074831
_cod_depositor_comments
;
The following automatic conversions were performed:
'_symmetry_cell_setting' value 'Triclinic' changed to 'triclinic'
according to '/home/saulius/struct/CIF-dictionaries/cif_core.dic'
dictionary named 'cif_core.dic' version 2.4.1 from 2010-06-29.

Automatic conversion script
Id: cif_fix_enum 1527 2010-12-29 10:47:43Z saulius 
;
_cod_database_code 4060886

loop_
_symmetry_equiv_pos_as_xyz
'x, y, z'
'-x, -y, -z'

loop_
_atom_site_label
_atom_site_type_symbol
_atom_site_fract_x
_atom_site_fract_y
_atom_site_fract_z
_atom_site_U_iso_or_equiv
_atom_site_adp_type
_atom_site_occupancy
_atom_site_symmetry_multiplicity
_atom_site_calc_flag
_atom_site_refinement_flags
_atom_site_disorder_assembly
_atom_site_disorder_group
Pd Pd 0.361212(19) 0.859697(18) 0.403551(13) 0.02794(8) Uani 1 1 d D . .
P P 0.54881(6) 0.83372(5) 0.28146(4) 0.02226(13) Uani 1 1 d . A .
Cl Cl 0.49763(8) 0.81072(8) 0.53984(5) 0.04684(19) Uani 1 1 d . A .
O1 O 0.8037(2) 0.5855(2) 0.37238(18) 0.0470(5) Uani 1 1 d . A .
O2 O 0.9275(3) 0.6456(3) 0.4877(2) 0.0631(7) Uani 1 1 d . A .
O3 O 0.7200(2) 1.15437(18) 0.09265(14) 0.0357(4) Uani 1 1 d . . .
O4 O 0.4045(2) 0.89843(18) 0.06099(14) 0.0349(4) Uani 1 1 d . A .
H4A H 0.3600 0.8890 0.0128 0.052 Uiso 1 1 calc R . .
N1 N 0.7238(2) 0.9834(2) 0.32280(15) 0.0277(4) Uani 1 1 d . A .
H1A H 0.7488 1.0270 0.3687 0.033 Uiso 1 1 calc R . .
N2 N 0.6744(2) 1.03421(19) 0.23090(15) 0.0266(4) Uani 1 1 d . A .
C1 C 0.1496(3) 0.8959(4) 0.4882(2) 0.0544(9) Uani 1 1 d . A 1
H1B H 0.1290 0.8345 0.5436 0.065 Uiso 1 1 calc R A 1
H1C H 0.1130 0.9850 0.5032 0.065 Uiso 1 1 calc R A 1
C2 C 0.1362(4) 0.8609(5) 0.3948(3) 0.0440(10) Uani 0.743(6) 1 d P A 1
H2A H 0.0820 0.7949 0.3884 0.053 Uiso 0.743(6) 1 calc PRD A 1
C3 C 0.1963(3) 0.9160(5) 0.3121(3) 0.0609(10) Uani 1 1 d . A 1
H3A H 0.1668 1.0084 0.3019 0.073 Uiso 1 1 calc R A 1
H3B H 0.2028 0.8697 0.2509 0.073 Uiso 1 1 calc R A 1
C2' C 0.1497(12) 0.9492(15) 0.3991(9) 0.0440(10) Uani 0.257(6) 1 d PD A 2
H2' H 0.099(2) 1.032(2) 0.392(10) 0.053 Uiso 0.257(6) 1 d PD A 2
C4 C 0.5646(3) 0.6897(2) 0.21597(19) 0.0275(5) Uani 1 1 d . . .
C5 C 0.6338(4) 0.6719(3) 0.1220(2) 0.0438(7) Uani 1 1 d . A .
H5A H 0.6764 0.7385 0.0867 0.053 Uiso 1 1 calc R . .
C6 C 0.6409(5) 0.5568(3) 0.0795(3) 0.0579(9) Uani 1 1 d . . .
H6A H 0.6875 0.5451 0.0147 0.069 Uiso 1 1 calc R A .
C7 C 0.5808(5) 0.4594(3) 0.1306(3) 0.0617(10) Uani 1 1 d . A .
H7A H 0.5857 0.3808 0.1010 0.074 Uiso 1 1 calc R . .
C8 C 0.5143(5) 0.4758(3) 0.2237(3) 0.0702(12) Uani 1 1 d . . .
H8A H 0.4740 0.4083 0.2594 0.084 Uiso 1 1 calc R A .
C9 C 0.5052(4) 0.5916(3) 0.2667(3) 0.0494(8) Uani 1 1 d . A .
H9A H 0.4577 0.6030 0.3314 0.059 Uiso 1 1 calc R . .
C10 C 0.7252(2) 0.8466(2) 0.32709(18) 0.0258(5) Uani 1 1 d . . .
H10A H 0.7218 0.8153 0.3980 0.031 Uiso 1 1 calc R A .
C11 C 0.8523(3) 0.7713(2) 0.27054(19) 0.0296(5) Uani 1 1 d . A .
C12 C 0.9342(3) 0.8210(3) 0.1905(2) 0.0353(6) Uani 1 1 d . . .
H12A H 0.9126 0.9080 0.1706 0.042 Uiso 1 1 calc R A .
C13 C 1.0471(3) 0.7454(4) 0.1392(2) 0.0492(8) Uani 1 1 d . A .
H13A H 1.1011 0.7806 0.0841 0.059 Uiso 1 1 calc R . .
C14 C 1.0806(4) 0.6190(4) 0.1684(3) 0.0636(10) Uani 1 1 d . . .
H14A H 1.1588 0.5675 0.1341 0.076 Uiso 1 1 calc R A .
C15 C 1.0009(4) 0.5679(3) 0.2468(3) 0.0583(9) Uani 1 1 d . A .
H15A H 1.0232 0.4810 0.2667 0.070 Uiso 1 1 calc R . .
C16 C 0.8879(3) 0.6435(3) 0.2969(2) 0.0399(6) Uani 1 1 d . . .
C17 C 0.8371(3) 0.5893(3) 0.4672(3) 0.0520(9) Uani 1 1 d . . .
C18 C 0.7433(4) 0.5158(4) 0.5369(3) 0.0693(12) Uani 1 1 d . A .
H18A H 0.7683 0.5189 0.6044 0.104 Uiso 1 1 calc R . .
H18B H 0.7573 0.4276 0.5182 0.104 Uiso 1 1 calc R . .
H18C H 0.6430 0.5529 0.5338 0.104 Uiso 1 1 calc R . .
C19 C 0.7404(3) 1.1246(2) 0.17963(19) 0.0295(5) Uani 1 1 d . . .
C20 C 0.8326(3) 1.1917(3) 0.2351(2) 0.0427(7) Uani 1 1 d . . .
H20A H 0.8750 1.2547 0.1905 0.064 Uiso 1 1 calc R . .
H20B H 0.9090 1.1299 0.2603 0.064 Uiso 1 1 calc R . .
H20C H 0.7739 1.2340 0.2906 0.064 Uiso 1 1 calc R . .
C21 C 0.5734(2) 0.9678(2) 0.18820(17) 0.0225(4) Uani 1 1 d . . .
H21A H 0.6208 0.9319 0.1248 0.027 Uiso 1 1 calc R A .
C22 C 0.4361(3) 1.0523(2) 0.16756(18) 0.0265(5) Uani 1 1 d . A .
C23 C 0.3559(3) 1.0134(2) 0.09784(18) 0.0290(5) Uani 1 1 d . . .
C24 C 0.2314(3) 1.0892(3) 0.0724(2) 0.0377(6) Uani 1 1 d . A .
H24A H 0.1768 1.0624 0.0258 0.045 Uiso 1 1 calc R . .
C25 C 0.1881(3) 1.2040(3) 0.1159(2) 0.0455(7) Uani 1 1 d . . .
H25A H 0.1051 1.2574 0.0970 0.055 Uiso 1 1 calc R A .
C26 C 0.2631(4) 1.2419(3) 0.1859(3) 0.0480(7) Uani 1 1 d . A .
H26A H 0.2304 1.3197 0.2166 0.058 Uiso 1 1 calc R . .
C27 C 0.3880(3) 1.1658(3) 0.2120(2) 0.0377(6) Uani 1 1 d . . .
H27A H 0.4399 1.1921 0.2604 0.045 Uiso 1 1 calc R A .

loop_
_atom_site_aniso_label
_atom_site_aniso_U_11
_atom_site_aniso_U_22
_atom_site_aniso_U_33
_atom_site_aniso_U_23
_atom_site_aniso_U_13
_atom_site_aniso_U_12
Pd 0.02285(12) 0.03561(13) 0.02362(12) -0.00118(8) -0.00030(8) -0.00057(8)
P 0.0218(3) 0.0225(3) 0.0221(3) -0.0006(2) -0.0016(2) -0.0029(2)
Cl 0.0394(4) 0.0674(5) 0.0266(3) -0.0030(3) -0.0036(3) 0.0146(3)
O1 0.0340(11) 0.0376(11) 0.0648(15) 0.0122(10) -0.0001(10) -0.0008(8)
O2 0.0484(14) 0.0791(18) 0.0592(15) 0.0249(13) -0.0093(12) -0.0112(13)
O3 0.0433(11) 0.0345(10) 0.0319(10) 0.0020(8) -0.0053(8) -0.0148(8)
O4 0.0388(10) 0.0356(10) 0.0326(10) -0.0043(8) -0.0104(8) -0.0067(8)
N1 0.0300(11) 0.0311(11) 0.0241(10) -0.0032(8) -0.0082(8) -0.0061(8)
N2 0.0274(10) 0.0276(10) 0.0265(10) -0.0002(8) -0.0070(8) -0.0066(8)
C1 0.0228(14) 0.094(3) 0.0399(17) -0.0058(17) 0.0042(12) 0.0055(15)
C2 0.0222(16) 0.068(3) 0.0402(19) 0.005(2) -0.0030(14) -0.0068(18)
C3 0.0252(15) 0.109(3) 0.0479(19) 0.0049(19) -0.0113(13) -0.0074(17)
C2' 0.0222(16) 0.068(3) 0.0402(19) 0.005(2) -0.0030(14) -0.0068(18)
C4 0.0294(12) 0.0231(11) 0.0299(12) -0.0025(9) -0.0048(10) -0.0014(9)
C5 0.066(2) 0.0277(13) 0.0353(15) -0.0044(11) 0.0033(14) -0.0043(13)
C6 0.091(3) 0.0377(17) 0.0413(17) -0.0142(14) -0.0024(17) 0.0033(17)
C7 0.089(3) 0.0264(15) 0.072(2) -0.0165(15) -0.018(2) -0.0037(16)
C8 0.100(3) 0.0337(17) 0.079(3) -0.0094(17) 0.008(2) -0.0283(19)
C9 0.063(2) 0.0330(15) 0.0521(19) -0.0065(13) 0.0096(16) -0.0175(14)
C10 0.0222(11) 0.0307(12) 0.0242(11) 0.0007(9) -0.0038(9) -0.0031(9)
C11 0.0218(12) 0.0361(13) 0.0306(13) -0.0036(10) -0.0056(10) 0.0000(10)
C12 0.0269(13) 0.0442(15) 0.0331(14) -0.0022(11) -0.0016(10) -0.0009(11)
C13 0.0351(16) 0.067(2) 0.0413(17) -0.0079(15) 0.0093(13) -0.0021(14)
C14 0.0414(18) 0.061(2) 0.080(3) -0.0197(19) 0.0156(18) 0.0112(16)
C15 0.0436(18) 0.0424(18) 0.080(3) -0.0022(17) 0.0062(17) 0.0121(14)
C16 0.0276(13) 0.0394(15) 0.0500(17) 0.0009(13) -0.0023(12) 0.0010(11)
C17 0.0363(16) 0.0474(18) 0.063(2) 0.0239(16) 0.0003(15) 0.0085(14)
C18 0.047(2) 0.062(2) 0.086(3) 0.036(2) 0.0107(19) 0.0031(17)
C19 0.0289(12) 0.0279(12) 0.0328(13) -0.0024(10) -0.0029(10) -0.0079(10)
C20 0.0467(17) 0.0456(16) 0.0422(16) 0.0009(13) -0.0087(13) -0.0255(13)
C21 0.0237(11) 0.0221(11) 0.0220(11) -0.0019(8) -0.0025(9) -0.0041(8)
C22 0.0245(11) 0.0260(11) 0.0277(12) 0.0023(9) -0.0004(9) -0.0031(9)
C23 0.0261(12) 0.0353(13) 0.0245(12) 0.0052(10) -0.0004(9) -0.0057(10)
C24 0.0289(13) 0.0514(16) 0.0313(13) 0.0087(12) -0.0041(11) -0.0050(12)
C25 0.0316(14) 0.0526(18) 0.0453(17) 0.0097(14) -0.0025(12) 0.0092(13)
C26 0.0474(18) 0.0365(15) 0.0541(19) -0.0058(13) -0.0018(14) 0.0117(13)
C27 0.0373(15) 0.0326(14) 0.0421(15) -0.0068(11) -0.0050(12) 0.0014(11)

loop_
_geom_bond_atom_site_label_1
_geom_bond_atom_site_label_2
_geom_bond_distance
_geom_bond_site_symmetry_2
_geom_bond_publ_flag
Pd C2' 2.096(12) . ?
Pd C3 2.105(3) . ?
Pd C2 2.156(4) . ?
Pd C1 2.196(3) . ?
Pd P 2.2939(6) . ?
Pd Cl 2.3704(7) . ?
P C4 1.810(2) . ?
P C21 1.876(2) . ?
P C10 1.882(2) . ?
O1 C17 1.371(5) . ?
O1 C16 1.402(4) . ?
O2 C17 1.191(5) . ?
O3 C19 1.236(3) . ?
O4 C23 1.354(3) . ?
N1 N2 1.431(3) . ?
N1 C10 1.460(3) . ?
N2 C19 1.347(3) . ?
N2 C21 1.471(3) . ?
C1 C2 1.376(6) . ?
C2 C3 1.347(6) . ?
C4 C9 1.377(4) . ?
C4 C5 1.382(4) . ?
C5 C6 1.385(4) . ?
C6 C7 1.377(6) . ?
C7 C8 1.361(6) . ?
C8 C9 1.392(5) . ?
C10 C11 1.508(3) . ?
C11 C16 1.391(4) . ?
C11 C12 1.391(4) . ?
C12 C13 1.390(4) . ?
C13 C14 1.384(5) . ?
C14 C15 1.372(6) . ?
C15 C16 1.383(4) . ?
C17 C18 1.497(5) . ?
C19 C20 1.509(4) . ?
C21 C22 1.513(3) . ?
C22 C27 1.383(4) . ?
C22 C23 1.405(4) . ?
C23 C24 1.393(4) . ?
C24 C25 1.384(5) . ?
C25 C26 1.371(5) . ?
C26 C27 1.400(4) . ?
